data_4332563
loop_
_publ_author_name
'Hu, Liangming'
'Fan, Jian'
'Slebodnick, Carla'
'Hanson, Brian E.'

_publ_section_title
;
 Structural Diversity in 4,4&#x2018;-Trimethylenedipyridine&#x2212;zinc
 phosphite Hybrids:&#x00A0; Incorporation of Neutral Guest Molecules in
 Hybrid Materials
;
_journal_issue 19
_journal_name_full 'Inorganic Chemistry'
_journal_page_first 7681
_journal_page_last 7688
_journal_paper_doi 10.1021/ic0605266
_journal_volume 45
_journal_year 2006
_chemical_formula_moiety 'C13 H16 N2 O6 P2 Zn2, 3(H2 O)'
_chemical_formula_sum 'C13 H22 N2 O9 P2 Zn2'
_chemical_formula_weight 543.01
_chemical_name_systematic
; 
 ? 
;
_space_group_IT_number 56
_symmetry_cell_setting orthorhombic
_symmetry_space_group_name_Hall '-P 2ab 2ac'
_symmetry_space_group_name_H-M 'P c c n'
_atom_sites_solution_hydrogens geom
_atom_sites_solution_primary direct
_atom_sites_solution_secondary difmap
_audit_creation_method SHELXL-97
_cell_angle_alpha 90.00
_cell_angle_beta 90.00
_cell_angle_gamma 90.00
_cell_formula_units_Z 4
_cell_length_a 9.6220(14)
_cell_length_b 24.389(4)
_cell_length_c 8.4590(11)
_cell_measurement_reflns_used 1474
_cell_measurement_temperature 100(2)
_cell_measurement_theta_max 21.7
_cell_measurement_theta_min 3.26
_cell_volume 1985.1(5)
_computing_cell_refinement 'CrysAlis (Oxford Diffraction)'
_computing_data_collection 'CrysAlis (Oxford Diffraction)'
_computing_data_reduction 'CrysAlis (Oxford Diffraction)'
_computing_molecular_graphics 'Bruker SHELXTL'
_computing_publication_material 'Bruker SHELXTL'
_computing_structure_refinement 'SHELXL-97 (Sheldrick, 1997)'
_computing_structure_solution 'SHELXS-97 (Sheldrick, 1990)'
_diffrn_ambient_temperature 100(2)
_diffrn_detector CCD
_diffrn_detector_type 'Oxford Diffraction Sapphire 3 CCD'
_diffrn_measured_fraction_theta_full 0.997
_diffrn_measured_fraction_theta_max 0.997
_diffrn_measurement_device '\k-geometry diffractometer'
_diffrn_measurement_device_type 'Oxford Diffraction Xcalibur'
_diffrn_measurement_method 'phi and omega scans'
_diffrn_radiation_monochromator graphite
_diffrn_radiation_probe x-ray
_diffrn_radiation_type MoK\a
_diffrn_radiation_wavelength 0.71073
_diffrn_reflns_av_R_equivalents 0.0481
_diffrn_reflns_av_sigmaI/netI 0.0413
_diffrn_reflns_limit_h_max 12
_diffrn_reflns_limit_h_min -12
_diffrn_reflns_limit_k_max 31
_diffrn_reflns_limit_k_min -30
_diffrn_reflns_limit_l_max 9
_diffrn_reflns_limit_l_min -11
_diffrn_reflns_number 11402
_diffrn_reflns_theta_full 27.63
_diffrn_reflns_theta_max 27.63
_diffrn_reflns_theta_min 3.62
_diffrn_source 'fine-focus sealed tube'
_diffrn_source_current 40
_diffrn_source_voltage 50
_diffrn_standards_decay_% <2%
_diffrn_standards_interval_count 50
_diffrn_standards_number 2
_exptl_absorpt_coefficient_mu 2.627
_exptl_absorpt_correction_T_max 0.8188
_exptl_absorpt_correction_T_min 0.5566
_exptl_absorpt_correction_type numerical
_exptl_absorpt_process_details 'CrysAlis (Oxford Diffraction)'
_exptl_crystal_colour colorless
_exptl_crystal_density_diffrn 1.817
_exptl_crystal_density_method 'not measured'
_exptl_crystal_description prism
_exptl_crystal_F_000 1104
_exptl_crystal_size_max 0.25
_exptl_crystal_size_mid 0.25
_exptl_crystal_size_min 0.07
_refine_diff_density_max 0.915
_refine_diff_density_min -0.502
_refine_diff_density_rms 0.095
_refine_ls_extinction_method none
_refine_ls_goodness_of_fit_ref 0.956
_refine_ls_hydrogen_treatment mixed
_refine_ls_matrix_type full
_refine_ls_number_parameters 140
_refine_ls_number_reflns 2306
_refine_ls_number_restraints 3
_refine_ls_restrained_S_all 0.956
_refine_ls_R_factor_all 0.0448
_refine_ls_R_factor_gt 0.0310
_refine_ls_shift/su_max 0.001
_refine_ls_shift/su_mean 0.000
_refine_ls_structure_factor_coef Fsqd
_refine_ls_weighting_details 'calc w=1/[\s^2^(Fo^2^)+(0.0424P)^2^+0.0000P] where P=(Fo^2^+2Fc^2^)/3'
_refine_ls_weighting_scheme calc
_refine_ls_wR_factor_gt 0.0708
_refine_ls_wR_factor_ref 0.0729
_reflns_number_gt 1633
_reflns_number_total 2306
_reflns_threshold_expression >2sigma(I)
_cod_data_source_file ic0605266sup1.cif
_cod_data_source_block 3
_cod_depositor_comments
;
The following automatic conversions were performed:

'_symmetry_cell_setting' value 'Orthorhombic' changed to
'orthorhombic' according to
/home/saulius/struct/CIF-dictionaries/cif_core.dic dictionary named
'cif_core.dic' version 2.4.2 from 2011-04-26.

Automatic conversion script
Id: cif_fix_values 1891 2012-01-12 08:04:46Z andrius 
;
_cod_database_code 4332563

loop_
_symmetry_equiv_pos_as_xyz
'x, y, z'
'-x+1/2, -y+1/2, z'
'-x, y+1/2, -z+1/2'
'x+1/2, -y, -z+1/2'
'-x, -y, -z'
'x-1/2, y-1/2, -z'
'x, -y-1/2, z-1/2'
'-x-1/2, y, z-1/2'

loop_
_atom_site_label
_atom_site_type_symbol
_atom_site_fract_x
_atom_site_fract_y
_atom_site_fract_z
_atom_site_U_iso_or_equiv
_atom_site_adp_type
_atom_site_occupancy
_atom_site_symmetry_multiplicity
_atom_site_calc_flag
_atom_site_refinement_flags
Zn1 Zn 0.40448(3) 0.464931(12) 0.22659(3) 0.01345(10) Uani 1 1 d .
P1 P 0.60205(7) 0.56237(3) 0.13446(7) 0.01284(15) Uani 1 1 d .
H1 H 0.6133 0.6063 0.2207 0.015 Uiso 1 1 calc R
O1 O 0.46326(19) 0.53723(7) 0.1761(2) 0.0192(4) Uani 1 1 d .
O2 O 0.72255(19) 0.52595(7) 0.1799(2) 0.0191(4) Uani 1 1 d .
O3 O 0.60863(18) 0.58164(7) -0.03790(19) 0.0176(4) Uani 1 1 d .
N1 N 0.5108(2) 0.41609(8) 0.3787(2) 0.0156(5) Uani 1 1 d .
C1 C 0.7013(3) 0.38942(11) 0.5419(3) 0.0191(6) Uani 1 1 d .
H1A H 0.7912 0.3975 0.5821 0.023 Uiso 1 1 calc R
C2 C 0.6374(3) 0.42555(11) 0.4401(3) 0.0190(6) Uani 1 1 d .
H2A H 0.6845 0.4584 0.4121 0.023 Uiso 1 1 calc R
C3 C 0.4457(3) 0.36947(11) 0.4199(3) 0.0175(6) Uani 1 1 d .
H3A H 0.3561 0.3622 0.3776 0.021 Uiso 1 1 calc R
C4 C 0.5042(3) 0.33189(11) 0.5212(3) 0.0192(6) Uani 1 1 d .
H4A H 0.4550 0.2993 0.5470 0.023 Uiso 1 1 calc R
C5 C 0.6351(3) 0.34122(11) 0.5863(3) 0.0167(5) Uani 1 1 d .
C6 C 0.6995(3) 0.29886(11) 0.6922(3) 0.0203(6) Uani 1 1 d .
H6A H 0.6302 0.2863 0.7708 0.024 Uiso 1 1 calc R
H6B H 0.7787 0.3152 0.7500 0.024 Uiso 1 1 calc R
C7 C 0.7500 0.2500 0.5952(4) 0.0194(8) Uani 1 2 d S
H7A H 0.8268 0.2624 0.5260 0.023 Uiso 0.50 1 calc PR
H7B H 0.6732 0.2376 0.5260 0.023 Uiso 0.50 1 calc PR
O4 O 0.7500 0.7500 0.6950(3) 0.0292(7) Uani 1 2 d SD
H4B H 0.782(8) 0.775(2) 0.751(5) 0.20(3) Uiso 1 1 d D
O5 O 0.6126(2) 0.69646(8) 0.9441(3) 0.0301(5) Uani 1 1 d D
H5A H 0.614(3) 0.6626(4) 0.940(3) 0.028(9) Uiso 1 1 d D
H5B H 0.644(4) 0.7095(18) 1.028(3) 0.090(17) Uiso 1 1 d D

loop_
_atom_site_aniso_label
_atom_site_aniso_U_11
_atom_site_aniso_U_22
_atom_site_aniso_U_33
_atom_site_aniso_U_23
_atom_site_aniso_U_13
_atom_site_aniso_U_12
Zn1 0.01358(15) 0.01298(16) 0.01380(16) 0.00214(11) 0.00050(12) 0.00073(13)
P1 0.0149(3) 0.0109(3) 0.0128(3) 0.0000(2) -0.0007(3) -0.0007(3)
O1 0.0161(9) 0.0170(10) 0.0246(9) 0.0019(8) 0.0044(8) -0.0002(8)
O2 0.0172(9) 0.0181(10) 0.0221(9) 0.0021(8) -0.0055(8) -0.0010(8)
O3 0.0236(10) 0.0148(9) 0.0145(9) 0.0012(7) -0.0012(7) -0.0024(8)
N1 0.0173(11) 0.0140(11) 0.0154(11) 0.0012(9) 0.0020(9) 0.0000(9)
C1 0.0195(13) 0.0195(14) 0.0184(13) -0.0007(11) -0.0057(11) 0.0004(12)
C2 0.0226(14) 0.0137(13) 0.0209(13) 0.0009(11) -0.0003(11) -0.0023(11)
C3 0.0169(12) 0.0153(14) 0.0203(14) -0.0013(11) -0.0008(10) -0.0016(11)
C4 0.0224(14) 0.0134(13) 0.0217(14) 0.0027(11) 0.0039(11) 0.0011(12)
C5 0.0232(14) 0.0150(13) 0.0119(12) -0.0033(10) 0.0013(10) 0.0059(11)
C6 0.0295(15) 0.0183(14) 0.0130(13) -0.0006(10) -0.0019(11) 0.0059(12)
C7 0.031(2) 0.0171(19) 0.0101(16) 0.000 0.000 0.0048(17)
O4 0.0381(18) 0.0244(16) 0.0251(15) 0.000 0.000 -0.0037(14)
O5 0.0435(13) 0.0115(10) 0.0353(13) 0.0008(9) -0.0018(11) 0.0021(11)

loop_
_atom_type_symbol
_atom_type_description
_atom_type_scat_dispersion_real
_atom_type_scat_dispersion_imag
_atom_type_scat_source
C C 0.0033 0.0016 'International Tables Vol C Tables 4.2.6.8 and 6.1.1.4'
H H 0.0000 0.0000 'International Tables Vol C Tables 4.2.6.8 and 6.1.1.4'
N N 0.0061 0.0033 'International Tables Vol C Tables 4.2.6.8 and 6.1.1.4'
O O 0.0106 0.0060 'International Tables Vol C Tables 4.2.6.8 and 6.1.1.4'
P P 0.1023 0.0942 'International Tables Vol C Tables 4.2.6.8 and 6.1.1.4'
Zn Zn 0.2839 1.4301 'International Tables Vol C Tables 4.2.6.8 and 6.1.1.4'

loop_
_geom_angle_atom_site_label_1
_geom_angle_atom_site_label_2
_geom_angle_atom_site_label_3
_geom_angle
_geom_angle_site_symmetry_1
_geom_angle_site_symmetry_3
O1 Zn1 O2 104.75(8) . 4_465
O1 Zn1 O3 111.92(8) . 5_665
O2 Zn1 O3 109.93(7) 4_465 5_665
O1 Zn1 N1 122.48(8) . .
O2 Zn1 N1 105.33(8) 4_465 .
O3 Zn1 N1 102.02(8) 5_665 .
O2 P1 O1 112.36(11) . .
O2 P1 O3 113.00(10) . .
O1 P1 O3 112.49(10) . .
P1 O1 Zn1 133.79(11) . .
P1 O2 Zn1 137.01(11) . 4_565
P1 O3 Zn1 126.38(11) . 5_665
C2 N1 C3 117.9(2) . .
C2 N1 Zn1 126.91(17) . .
C3 N1 Zn1 115.22(17) . .
C2 C1 C5 120.4(3) . .
N1 C2 C1 122.4(3) . .
N1 C3 C4 122.3(2) . .
C3 C4 C5 120.5(3) . .
C1 C5 C4 116.5(2) . .
C1 C5 C6 123.7(2) . .
C4 C5 C6 119.8(2) . .
C5 C6 C7 110.4(2) . .
C6 C7 C6 115.0(3) . 2_655

loop_
_geom_bond_atom_site_label_1
_geom_bond_atom_site_label_2
_geom_bond_distance
_geom_bond_site_symmetry_2
Zn1 O1 1.9003(18) .
Zn1 O2 1.9337(18) 4_465
Zn1 O3 1.9631(17) 5_665
Zn1 N1 2.030(2) .
P1 O2 1.5104(18) .
P1 O1 1.5111(19) .
P1 O3 1.5332(17) .
N1 C2 1.344(3) .
N1 C3 1.344(3) .
C1 C2 1.378(4) .
C1 C5 1.389(4) .
C3 C4 1.375(4) .
C4 C5 1.393(4) .
C5 C6 1.501(3) .
C6 C7 1.526(3) .

loop_
_geom_hbond_atom_site_label_D
_geom_hbond_atom_site_label_H
_geom_hbond_atom_site_label_A
_geom_hbond_distance_DH
_geom_hbond_distance_HA
_geom_hbond_distance_DA
_geom_hbond_angle_DHA
_geom_hbond_site_symmetry_A
O4 H4B O5 0.836(10) 2.05(4) 2.809(3) 152(7) 2_665
O5 H5A O3 0.827(10) 1.984(11) 2.805(3) 172(3) 1_556
O5 H5B O4 0.834(10) 2.004(15) 2.821(3) 166(4) 7_576

loop_
_geom_torsion_atom_site_label_1
_geom_torsion_atom_site_label_2
_geom_torsion_atom_site_label_3
_geom_torsion_atom_site_label_4
_geom_torsion
_geom_torsion_site_symmetry_1
_geom_torsion_site_symmetry_4
O2 P1 O1 Zn1 -17.3(2) . .
O3 P1 O1 Zn1 111.62(16) . .
O2 Zn1 O1 P1 164.41(16) 4_465 .
O3 Zn1 O1 P1 -76.52(17) 5_665 .
N1 Zn1 O1 P1 45.0(2) . .
O1 P1 O2 Zn1 -138.62(15) . 4_565
O3 P1 O2 Zn1 92.78(17) . 4_565
O2 P1 O3 Zn1 64.79(15) . 5_665
O1 P1 O3 Zn1 -63.75(15) . 5_665
O1 Zn1 N1 C2 -9.7(2) . .
O2 Zn1 N1 C2 -128.9(2) 4_465 .
O3 Zn1 N1 C2 116.3(2) 5_665 .
O1 Zn1 N1 C3 170.67(16) . .
O2 Zn1 N1 C3 51.49(18) 4_465 .
O3 Zn1 N1 C3 -63.32(18) 5_665 .
C3 N1 C2 C1 0.1(4) . .
Zn1 N1 C2 C1 -179.47(19) . .
C5 C1 C2 N1 -0.5(4) . .
C2 N1 C3 C4 -0.1(4) . .
Zn1 N1 C3 C4 179.6(2) . .
N1 C3 C4 C5 0.3(4) . .
C2 C1 C5 C4 0.7(4) . .
C2 C1 C5 C6 177.8(2) . .
C3 C4 C5 C1 -0.6(4) . .
C3 C4 C5 C6 -177.9(2) . .
C1 C5 C6 C7 -103.1(3) . .
C4 C5 C6 C7 74.0(3) . .
C5 C6 C7 C6 -172.5(3) . 2_655
